data_7012088
loop_
_publ_author_name
'Hill, Michael S.'
'Hitchcock, Peter B.'

_publ_section_title
;
 Synthesis of C2 and Cs symmetric zinc complexes supported by
 bis(phosphinimino)methyl ligands and their use in ring opening
 polymerisation catalysis
;
_journal_issue 24
_journal_name_full 'Journal of the Chemical Society, Dalton Transactions'
_journal_page_first 4694
_journal_paper_doi 10.1039/b207358g
_journal_year 2002
_chemical_compound_source 'synthesis as described'
_chemical_formula_moiety 'C57 H64 N2 O1 Zn1'
_chemical_formula_sum 'C57 H64 N2 O P2 Zn'
_chemical_formula_weight 920.41
_chemical_name_common '[Zn{OC6H3tBu2)(MesNPPh2CHPPh2NMes)]''
_space_group_IT_number 2
_symmetry_cell_setting triclinic
_symmetry_Int_Tables_number 2
_symmetry_space_group_name_Hall '-P 1'
_symmetry_space_group_name_H-M 'P -1'
_atom_sites_solution_hydrogens geom
_atom_sites_solution_primary direct
_atom_sites_solution_secondary difmap
_audit_conform_dict_location ftp://ftp.iucr.org/cifdics/cif_core.dic
_audit_conform_dict_name cif_core.dic
_audit_conform_dict_version 2.1
_audit_creation_date 2001-12-04T16:27:48-00:00
_audit_creation_method 'WinGX routine CIF_UPDATE'
_cell_angle_alpha 94.210(2)
_cell_angle_beta 106.701(3)
_cell_angle_gamma 110.514(3)
_cell_formula_units_Z 2
_cell_length_a 12.9453(7)
_cell_length_b 14.0557(9)
_cell_length_c 15.6630(9)
_cell_measurement_reflns_used 7556
_cell_measurement_temperature 173(2)
_cell_measurement_theta_max 22.986
_cell_measurement_theta_min 4.076
_cell_measurement_wavelength 0.71073
_cell_volume 2508.0(3)
_computing_cell_refinement 'HKL Scalepack (Otwinowski & Minor 1997)'
_computing_data_reduction 'HKL Denzo and Scalepack (Otwinowski & Minor 1997)'
_computing_molecular_graphics 'Ortep-3 for Windows (Farrugia, 1997)'
_computing_publication_material 'WinGX publication routines (Farrugia, 1999)'
_computing_structure_refinement 'SHELXL-97 (Sheldrick, 1997)'
_computing_structure_solution 'SHELXS-97 (Sheldrick, 1997)'
_diffrn_ambient_temperature 173(2)
_diffrn_measured_fraction_theta_full 0.992
_diffrn_measured_fraction_theta_max 0.992
_diffrn_measurement_device KappaCCD
_diffrn_measurement_method CCD
_diffrn_radiation_monochromator graphite
_diffrn_radiation_probe x-ray
_diffrn_radiation_type MoK\a
_diffrn_radiation_wavelength 0.71073
_diffrn_reflns_av_R_equivalents 0.0533
_diffrn_reflns_av_unetI/netI 0.082
_diffrn_reflns_limit_h_max 14
_diffrn_reflns_limit_h_min -13
_diffrn_reflns_limit_k_max 14
_diffrn_reflns_limit_k_min -15
_diffrn_reflns_limit_l_max 17
_diffrn_reflns_limit_l_min -16
_diffrn_reflns_number 13734
_diffrn_reflns_theta_full 23.01
_diffrn_reflns_theta_max 23.01
_diffrn_reflns_theta_min 4.15
_exptl_absorpt_coefficient_mu 0.594
_exptl_absorpt_correction_T_max 0.919
_exptl_absorpt_correction_T_min 0.887
_exptl_absorpt_correction_type multi-scan
_exptl_absorpt_process_details
;
[c.f. r.h. blessing, acta cryst. (1995), a51, 33-38]
;
_exptl_crystal_colour colourless
_exptl_crystal_density_diffrn 1.219
_exptl_crystal_density_method 'not measured'
_exptl_crystal_description prism
_exptl_crystal_F_000 976
_exptl_crystal_size_max 0.2
_exptl_crystal_size_mid 0.2
_exptl_crystal_size_min 0.1
_refine_diff_density_max 0.269
_refine_diff_density_min -0.337
_refine_diff_density_rms 0.06
_refine_ls_extinction_method none
_refine_ls_goodness_of_fit_ref 1.022
_refine_ls_hydrogen_treatment riding
_refine_ls_matrix_type full
_refine_ls_number_parameters 594
_refine_ls_number_reflns 6926
_refine_ls_number_restraints 30
_refine_ls_restrained_S_all 1.027
_refine_ls_R_factor_all 0.0767
_refine_ls_R_factor_gt 0.048
_refine_ls_shift/su_max 0.003
_refine_ls_shift/su_mean 0
_refine_ls_structure_factor_coef Fsqd
_refine_ls_weighting_details 'calc w=1/[\s^2^(Fo^2^)+(0.0283P)^2^+1.7301P] where P=(Fo^2^+2Fc^2^)/3'
_refine_ls_weighting_scheme calc
_refine_ls_wR_factor_gt 0.0944
_refine_ls_wR_factor_ref 0.1057
_reflns_number_gt 5141
_reflns_number_total 6926
_reflns_threshold_expression >2sigma(I)
_cod_data_source_file b207358g.txt
_cod_data_source_block msh6-(dec301)
_cod_original_sg_symbol_H-M P-1
_cod_database_code 7012088

loop_
_symmetry_equiv_pos_as_xyz
'x, y, z'
'-x, -y, -z'

loop_
_atom_site_label
_atom_site_type_symbol
_atom_site_fract_x
_atom_site_fract_y
_atom_site_fract_z
_atom_site_U_iso_or_equiv
_atom_site_adp_type
_atom_site_occupancy
_atom_site_symmetry_multiplicity
_atom_site_calc_flag
_atom_site_refinement_flags
_atom_site_disorder_assembly
_atom_site_disorder_group
Zn Zn 0.27847(3) 0.53804(3) 0.26015(3) 0.02632(14) Uani 1 1 d . . .
P1 P 0.44923(8) 0.75809(7) 0.32986(6) 0.0229(2) Uani 1 1 d . . .
P2 P 0.18755(8) 0.71596(7) 0.27771(6) 0.0229(2) Uani 1 1 d . . .
O O 0.2255(2) 0.3964(2) 0.2468(2) 0.0485(8) Uani 1 1 d . . .
N1 N 0.4344(2) 0.6419(2) 0.29018(19) 0.0245(7) Uani 1 1 d . . .
N2 N 0.1632(2) 0.5927(2) 0.26951(19) 0.0231(7) Uani 1 1 d . . .
C1 C 0.3287(3) 0.7867(3) 0.2858(2) 0.0247(9) Uani 1 1 d . . .
H1 H 0.3419 0.8492 0.2632 0.03 Uiso 1 1 calc R . .
C2 C 0.5739(3) 0.8504(3) 0.3098(2) 0.0262(9) Uani 1 1 d . . .
C3 C 0.6837(3) 0.8490(3) 0.3513(3) 0.0373(10) Uani 1 1 d . . .
H3 H 0.6929 0.8066 0.3952 0.045 Uiso 1 1 calc R . .
C4 C 0.7795(3) 0.9085(3) 0.3295(3) 0.0459(12) Uani 1 1 d . . .
H4 H 0.8538 0.9061 0.3577 0.055 Uiso 1 1 calc R . .
C5 C 0.7673(4) 0.9707(3) 0.2674(3) 0.0480(12) Uani 1 1 d . . .
H5 H 0.8329 1.0106 0.2517 0.058 Uiso 1 1 calc R . .
C6 C 0.6603(4) 0.9758(4) 0.2276(3) 0.0510(12) Uani 1 1 d . . .
H6 H 0.6525 1.0206 0.1858 0.061 Uiso 1 1 calc R . .
C7 C 0.5637(3) 0.9152(3) 0.2486(3) 0.0387(10) Uani 1 1 d . . .
H7 H 0.4898 0.9185 0.2206 0.046 Uiso 1 1 calc R . .
C8 C 0.4885(3) 0.7757(3) 0.4524(2) 0.0249(9) Uani 1 1 d . . .
C9 C 0.4694(3) 0.6932(3) 0.4975(3) 0.0324(9) Uani 1 1 d . . .
H9 H 0.4428 0.6247 0.4648 0.039 Uiso 1 1 calc R . .
C10 C 0.4891(3) 0.7103(4) 0.5904(3) 0.0403(11) Uani 1 1 d . . .
H10 H 0.4747 0.6534 0.6207 0.048 Uiso 1 1 calc R . .
C11 C 0.5293(3) 0.8091(4) 0.6381(3) 0.0404(11) Uani 1 1 d . . .
H11 H 0.5414 0.8202 0.7014 0.048 Uiso 1 1 calc R . .
C12 C 0.5523(3) 0.8924(3) 0.5952(3) 0.0393(10) Uani 1 1 d . . .
H12 H 0.5826 0.9609 0.629 0.047 Uiso 1 1 calc R . .
C13 C 0.5311(3) 0.8756(3) 0.5027(3) 0.0339(10) Uani 1 1 d . . .
H13 H 0.5457 0.9329 0.4729 0.041 Uiso 1 1 calc R . .
C14 C 0.1432(3) 0.7561(3) 0.3698(2) 0.0277(9) Uani 1 1 d . . .
C15 C 0.2238(3) 0.8358(3) 0.4398(3) 0.0363(10) Uani 1 1 d . . .
H15 H 0.3016 0.8678 0.4396 0.044 Uiso 1 1 calc R . .
C16 C 0.1935(4) 0.8708(4) 0.5113(3) 0.0531(13) Uani 1 1 d . . .
H16 H 0.2504 0.9256 0.5595 0.064 Uiso 1 1 calc R . .
C17 C 0.0807(4) 0.8252(4) 0.5109(3) 0.0542(13) Uani 1 1 d . . .
H17 H 0.0592 0.8488 0.559 0.065 Uiso 1 1 calc R . .
C18 C -0.0015(4) 0.7455(3) 0.4417(3) 0.0466(12) Uani 1 1 d . . .
H18 H -0.0794 0.7145 0.4421 0.056 Uiso 1 1 calc R . .
C19 C 0.0284(3) 0.7097(3) 0.3708(3) 0.0348(10) Uani 1 1 d . . .
H19 H -0.0286 0.6542 0.3233 0.042 Uiso 1 1 calc R . .
C20 C 0.0997(3) 0.7491(3) 0.1804(2) 0.0284(9) Uani 1 1 d . . .
C21 C 0.1118(4) 0.7277(3) 0.0962(3) 0.0408(11) Uani 1 1 d . . .
H21 H 0.1655 0.6973 0.0918 0.049 Uiso 1 1 calc R . .
C22 C 0.0469(4) 0.7499(3) 0.0189(3) 0.0497(12) Uani 1 1 d . . .
H22 H 0.0562 0.7346 -0.0379 0.06 Uiso 1 1 calc R . .
C23 C -0.0310(4) 0.7942(4) 0.0247(3) 0.0562(13) Uani 1 1 d . . .
H23 H -0.0767 0.8086 -0.0281 0.067 Uiso 1 1 calc R . .
C24 C -0.0418(4) 0.8173(4) 0.1077(3) 0.0667(15) Uani 1 1 d . . .
H24 H -0.0952 0.8482 0.112 0.08 Uiso 1 1 calc R . .
C25 C 0.0239(4) 0.7962(3) 0.1852(3) 0.0466(12) Uani 1 1 d . . .
H25 H 0.0166 0.8144 0.2422 0.056 Uiso 1 1 calc R . .
C26 C 0.5085(3) 0.6236(3) 0.2423(2) 0.0258(9) Uani 1 1 d . . .
C27 C 0.4872(3) 0.6329(3) 0.1515(3) 0.0293(9) Uani 1 1 d . . .
C28 C 0.5583(3) 0.6132(3) 0.1068(3) 0.0371(10) Uani 1 1 d . . .
H28 H 0.5449 0.6209 0.0452 0.045 Uiso 1 1 calc R . .
C29 C 0.6479(3) 0.5830(3) 0.1491(3) 0.0390(11) Uani 1 1 d . . .
C30 C 0.6648(3) 0.5703(3) 0.2384(3) 0.0381(11) Uani 1 1 d . . .
H30 H 0.7249 0.5481 0.2679 0.046 Uiso 1 1 calc R . .
C31 C 0.5960(3) 0.5894(3) 0.2862(3) 0.0313(9) Uani 1 1 d . . .
C32 C 0.3878(3) 0.6619(3) 0.1004(3) 0.0430(11) Uani 1 1 d . . .
H32A H 0.3906 0.6694 0.0393 0.064 Uiso 1 1 calc R . .
H32B H 0.3953 0.7275 0.133 0.064 Uiso 1 1 calc R . .
H32C H 0.3129 0.6075 0.0957 0.064 Uiso 1 1 calc R . .
C33 C 0.7249(4) 0.5643(4) 0.0980(3) 0.0586(14) Uani 1 1 d . . .
H33A H 0.7835 0.5436 0.1378 0.088 Uiso 0.5 1 calc PR . .
H33B H 0.7643 0.6281 0.0789 0.088 Uiso 0.5 1 calc PR . .
H33C H 0.6763 0.5092 0.0444 0.088 Uiso 0.5 1 calc PR . .
H33D H 0.6993 0.577 0.0362 0.088 Uiso 0.5 1 calc PR . .
H33E H 0.7185 0.4925 0.0952 0.088 Uiso 0.5 1 calc PR . .
H33F H 0.8065 0.6114 0.1297 0.088 Uiso 0.5 1 calc PR . .
C34 C 0.6146(4) 0.5726(3) 0.3818(3) 0.0447(11) Uani 1 1 d . . .
H34A H 0.6413 0.639 0.4228 0.067 Uiso 1 1 calc R . .
H34B H 0.6739 0.5427 0.3991 0.067 Uiso 1 1 calc R . .
H34C H 0.5409 0.525 0.3863 0.067 Uiso 1 1 calc R . .
C35 C 0.0580(3) 0.5175(3) 0.2775(2) 0.0239(9) Uani 1 1 d . . .
C36 C 0.0586(3) 0.4906(3) 0.3620(3) 0.0314(9) Uani 1 1 d . . .
C37 C -0.0432(3) 0.4186(3) 0.3687(3) 0.0387(10) Uani 1 1 d . . .
H37 H -0.0431 0.4015 0.4263 0.046 Uiso 1 1 calc R . .
C38 C -0.1445(3) 0.3710(3) 0.2949(3) 0.0402(11) Uani 1 1 d . . .
C39 C -0.1401(3) 0.3940(3) 0.2119(3) 0.0371(10) Uani 1 1 d . . .
H39 H -0.2079 0.3596 0.1598 0.045 Uiso 1 1 calc R . .
C40 C -0.0413(3) 0.4651(3) 0.2006(3) 0.0304(9) Uani 1 1 d . . .
C41 C 0.1690(3) 0.5348(3) 0.4444(3) 0.0390(10) Uani 1 1 d . . .
H41A H 0.1511 0.5112 0.4978 0.059 Uiso 1 1 calc R . .
H41B H 0.1993 0.6106 0.4549 0.059 Uiso 1 1 calc R . .
H41C H 0.2279 0.5112 0.4339 0.059 Uiso 1 1 calc R . .
C42 C -0.2556(4) 0.2938(4) 0.3049(3) 0.0665(15) Uani 1 1 d . . .
H42A H -0.2413 0.2875 0.3688 0.1 Uiso 0.5 1 calc PR . .
H42B H -0.2775 0.226 0.2677 0.1 Uiso 0.5 1 calc PR . .
H42C H -0.3192 0.3182 0.2847 0.1 Uiso 0.5 1 calc PR . .
H42D H -0.3174 0.2669 0.2453 0.1 Uiso 0.5 1 calc PR . .
H42E H -0.2812 0.3285 0.3464 0.1 Uiso 0.5 1 calc PR . .
H42F H -0.2395 0.2363 0.3294 0.1 Uiso 0.5 1 calc PR . .
C43 C -0.0410(3) 0.4810(3) 0.1066(2) 0.0359(10) Uani 1 1 d . . .
H43A H -0.1085 0.4254 0.0614 0.054 Uiso 1 1 calc R . .
H43B H 0.0313 0.48 0.0993 0.054 Uiso 1 1 calc R . .
H43C H -0.0456 0.5479 0.098 0.054 Uiso 1 1 calc R . .
C44 C 0.2537(3) 0.3250(3) 0.2099(3) 0.0353(10) Uani 1 1 d . . .
C45 C 0.2070(3) 0.2209(3) 0.2203(2) 0.0290(9) Uani 1 1 d . . .
C46 C 0.2325(3) 0.1484(3) 0.1743(2) 0.0318(9) Uani 1 1 d . . .
H46 H 0.1979 0.0781 0.1793 0.038 Uiso 1 1 calc R . .
C47 C 0.3050(3) 0.1710(3) 0.1214(2) 0.0301(9) Uani 1 1 d . A .
C48 C 0.3529(4) 0.2740(3) 0.1148(3) 0.0417(11) Uani 1 1 d . . .
H48 H 0.4041 0.294 0.0805 0.05 Uiso 1 1 calc R . .
C49 C 0.3270(4) 0.3485(3) 0.1580(3) 0.0414(11) Uani 1 1 d . . .
H49 H 0.3608 0.4184 0.1517 0.05 Uiso 1 1 calc R . .
C50 C 0.1301(3) 0.1900(3) 0.2809(3) 0.0339(10) Uani 1 1 d . . .
C51 C 0.1975(4) 0.2535(4) 0.3776(3) 0.0508(12) Uani 1 1 d . . .
H51A H 0.2687 0.2403 0.4029 0.076 Uiso 1 1 calc R . .
H51B H 0.1481 0.2333 0.4157 0.076 Uiso 1 1 calc R . .
H51C H 0.2187 0.3273 0.3762 0.076 Uiso 1 1 calc R . .
C52 C 0.0179(3) 0.2100(3) 0.2416(3) 0.0410(11) Uani 1 1 d . . .
H52A H 0.0387 0.2824 0.2346 0.061 Uiso 1 1 calc R . .
H52B H -0.0276 0.196 0.2829 0.061 Uiso 1 1 calc R . .
H52C H -0.029 0.1644 0.1822 0.061 Uiso 1 1 calc R . .
C53 C 0.0950(4) 0.0758(3) 0.2879(3) 0.0501(12) Uani 1 1 d . . .
H53A H 0.0475 0.0325 0.2275 0.075 Uiso 1 1 calc R . .
H53B H 0.0494 0.0604 0.329 0.075 Uiso 1 1 calc R . .
H53C H 0.1655 0.0613 0.3115 0.075 Uiso 1 1 calc R . .
C54 C 0.3276(3) 0.0866(3) 0.0714(3) 0.0411(11) Uani 1 1 d D . .
C55 C 0.3181(14) -0.0042(8) 0.1240(5) 0.074(4) Uani 0.79(2) 1 d PD A 1
H55A H 0.3763 0.0216 0.1852 0.11 Uiso 0.79(2) 1 calc PR A 1
H55B H 0.3325 -0.058 0.0916 0.11 Uiso 0.79(2) 1 calc PR A 1
H55C H 0.2395 -0.0335 0.1284 0.11 Uiso 0.79(2) 1 calc PR A 1
C56 C 0.2341(8) 0.0396(8) -0.0204(5) 0.065(3) Uani 0.79(2) 1 d PD A 1
H56A H 0.157 0.0141 -0.013 0.098 Uiso 0.79(2) 1 calc PR A 1
H56B H 0.246 -0.0181 -0.0494 0.098 Uiso 0.79(2) 1 calc PR A 1
H56C H 0.2385 0.0922 -0.0584 0.098 Uiso 0.79(2) 1 calc PR A 1
C57 C 0.4484(8) 0.1268(7) 0.0628(12) 0.116(5) Uani 0.79(2) 1 d PD A 1
H57A H 0.4558 0.1828 0.0282 0.173 Uiso 0.79(2) 1 calc PR A 1
H57B H 0.4597 0.0705 0.031 0.173 Uiso 0.79(2) 1 calc PR A 1
H57C H 0.5078 0.1531 0.1234 0.173 Uiso 0.79(2) 1 calc PR A 1
C55A C 0.385(2) 0.0286(19) 0.1324(13) 0.032(7) Uiso 0.21(2) 1 d PD A 2
H55D H 0.4621 0.077 0.1737 0.048 Uiso 0.21(2) 1 calc PR A 2
H55E H 0.3954 -0.0246 0.0953 0.048 Uiso 0.21(2) 1 calc PR A 2
H55F H 0.3362 -0.0044 0.1677 0.048 Uiso 0.21(2) 1 calc PR A 2
C56A C 0.2167(18) 0.011(2) -0.0011(19) 0.068(13) Uiso 0.21(2) 1 d PD A 2
H56D H 0.1608 -0.0266 0.0276 0.101 Uiso 0.21(2) 1 calc PR A 2
H56E H 0.2353 -0.0379 -0.0354 0.101 Uiso 0.21(2) 1 calc PR A 2
H56F H 0.1821 0.0493 -0.0425 0.101 Uiso 0.21(2) 1 calc PR A 2
C57A C 0.414(2) 0.138(2) 0.0193(17) 0.053(9) Uiso 0.21(2) 1 d PD A 2
H57D H 0.3741 0.1649 -0.0304 0.079 Uiso 0.21(2) 1 calc PR A 2
H57E H 0.4374 0.0863 -0.0055 0.079 Uiso 0.21(2) 1 calc PR A 2
H57F H 0.483 0.195 0.0614 0.079 Uiso 0.21(2) 1 calc PR A 2

loop_
_atom_site_aniso_label
_atom_site_aniso_U_11
_atom_site_aniso_U_22
_atom_site_aniso_U_33
_atom_site_aniso_U_23
_atom_site_aniso_U_13
_atom_site_aniso_U_12
Zn 0.0259(2) 0.0205(3) 0.0331(3) 0.0017(2) 0.01269(19) 0.0081(2)
P1 0.0230(5) 0.0205(6) 0.0235(6) 0.0028(4) 0.0077(4) 0.0070(4)
P2 0.0228(5) 0.0230(6) 0.0219(6) 0.0021(4) 0.0049(4) 0.0104(4)
O 0.0531(18) 0.0189(16) 0.083(2) 0.0019(15) 0.0402(17) 0.0122(14)
N1 0.0233(16) 0.0207(18) 0.0318(18) 0.0021(14) 0.0126(14) 0.0091(14)
N2 0.0246(16) 0.0208(18) 0.0259(18) 0.0055(14) 0.0097(13) 0.0102(14)
C1 0.027(2) 0.020(2) 0.028(2) 0.0066(17) 0.0088(17) 0.0106(17)
C2 0.026(2) 0.021(2) 0.027(2) -0.0020(18) 0.0080(17) 0.0052(18)
C3 0.029(2) 0.028(2) 0.051(3) 0.005(2) 0.013(2) 0.0086(19)
C4 0.026(2) 0.044(3) 0.063(3) 0.001(3) 0.018(2) 0.008(2)
C5 0.040(3) 0.041(3) 0.057(3) 0.002(3) 0.029(2) 0.000(2)
C6 0.051(3) 0.049(3) 0.051(3) 0.023(2) 0.027(2) 0.008(2)
C7 0.035(2) 0.041(3) 0.039(3) 0.014(2) 0.015(2) 0.010(2)
C8 0.0221(19) 0.030(2) 0.024(2) 0.0047(19) 0.0091(16) 0.0109(18)
C9 0.029(2) 0.032(3) 0.031(2) 0.004(2) 0.0080(18) 0.0067(19)
C10 0.040(2) 0.047(3) 0.033(3) 0.014(2) 0.013(2) 0.015(2)
C11 0.032(2) 0.062(3) 0.021(2) 0.003(2) 0.0023(18) 0.018(2)
C12 0.043(2) 0.037(3) 0.026(3) -0.005(2) 0.0028(19) 0.012(2)
C13 0.039(2) 0.031(3) 0.027(2) 0.003(2) 0.0056(18) 0.014(2)
C14 0.029(2) 0.028(2) 0.028(2) 0.0013(19) 0.0082(17) 0.0152(19)
C15 0.035(2) 0.042(3) 0.032(2) 0.002(2) 0.016(2) 0.012(2)
C16 0.053(3) 0.054(3) 0.042(3) -0.012(2) 0.020(2) 0.010(3)
C17 0.056(3) 0.060(3) 0.048(3) -0.006(3) 0.033(2) 0.015(3)
C18 0.044(3) 0.045(3) 0.059(3) 0.005(3) 0.030(2) 0.017(2)
C19 0.032(2) 0.029(2) 0.041(3) 0.000(2) 0.0126(19) 0.0101(19)
C20 0.028(2) 0.023(2) 0.029(2) 0.0021(18) 0.0011(17) 0.0107(18)
C21 0.052(3) 0.042(3) 0.033(3) 0.010(2) 0.008(2) 0.029(2)
C22 0.075(3) 0.043(3) 0.029(3) 0.009(2) 0.006(2) 0.029(3)
C23 0.060(3) 0.047(3) 0.045(3) 0.011(3) -0.014(2) 0.026(3)
C24 0.071(3) 0.090(4) 0.054(3) 0.018(3) 0.003(3) 0.061(3)
C25 0.053(3) 0.062(3) 0.035(3) 0.008(2) 0.008(2) 0.038(3)
C26 0.0216(19) 0.022(2) 0.030(2) -0.0022(18) 0.0087(17) 0.0055(17)
C27 0.028(2) 0.030(2) 0.030(2) 0.0016(19) 0.0107(17) 0.0109(18)
C28 0.041(2) 0.041(3) 0.033(2) 0.003(2) 0.016(2) 0.017(2)
C29 0.036(2) 0.037(3) 0.047(3) -0.001(2) 0.021(2) 0.013(2)
C30 0.028(2) 0.038(3) 0.052(3) 0.002(2) 0.012(2) 0.020(2)
C31 0.025(2) 0.028(2) 0.037(3) 0.0041(19) 0.0051(18) 0.0103(18)
C32 0.050(3) 0.057(3) 0.028(2) 0.006(2) 0.011(2) 0.032(2)
C33 0.050(3) 0.075(4) 0.064(3) 0.003(3) 0.031(3) 0.032(3)
C34 0.047(3) 0.047(3) 0.046(3) 0.009(2) 0.009(2) 0.031(2)
C35 0.022(2) 0.022(2) 0.028(2) 0.0043(18) 0.0087(17) 0.0091(18)
C36 0.029(2) 0.032(2) 0.035(3) 0.006(2) 0.0130(18) 0.012(2)
C37 0.037(2) 0.042(3) 0.043(3) 0.015(2) 0.022(2) 0.013(2)
C38 0.031(2) 0.034(3) 0.055(3) 0.013(2) 0.022(2) 0.005(2)
C39 0.023(2) 0.035(3) 0.045(3) 0.000(2) 0.0040(19) 0.009(2)
C40 0.026(2) 0.032(2) 0.035(2) 0.0023(19) 0.0093(18) 0.0143(19)
C41 0.036(2) 0.046(3) 0.029(2) 0.010(2) 0.0095(19) 0.010(2)
C42 0.040(3) 0.070(4) 0.075(4) 0.014(3) 0.026(3) -0.002(3)
C43 0.031(2) 0.037(3) 0.032(2) -0.002(2) 0.0072(18) 0.010(2)
C44 0.032(2) 0.028(3) 0.039(3) -0.003(2) 0.0099(19) 0.008(2)
C45 0.027(2) 0.027(2) 0.030(2) 0.0030(19) 0.0069(17) 0.0087(19)
C46 0.035(2) 0.023(2) 0.034(2) 0.0066(19) 0.0065(19) 0.0105(19)
C47 0.034(2) 0.028(3) 0.026(2) 0.0021(19) 0.0030(18) 0.0158(19)
C48 0.052(3) 0.044(3) 0.040(3) 0.011(2) 0.025(2) 0.022(2)
C49 0.053(3) 0.029(3) 0.051(3) 0.015(2) 0.029(2) 0.015(2)
C50 0.027(2) 0.030(2) 0.041(3) 0.009(2) 0.0106(18) 0.0070(19)
C51 0.048(3) 0.066(3) 0.036(3) 0.003(2) 0.019(2) 0.017(3)
C52 0.033(2) 0.035(3) 0.053(3) 0.010(2) 0.017(2) 0.009(2)
C53 0.046(3) 0.042(3) 0.073(3) 0.028(3) 0.033(2) 0.017(2)
C54 0.047(3) 0.041(3) 0.036(3) 0.000(2) 0.005(2) 0.026(2)
C55 0.126(10) 0.070(6) 0.054(5) 0.011(4) 0.025(5) 0.077(7)
C56 0.101(6) 0.071(6) 0.030(4) -0.010(4) -0.003(4) 0.064(5)
C57 0.069(6) 0.081(7) 0.213(14) -0.021(7) 0.075(8) 0.036(5)

loop_
_atom_type_symbol
_atom_type_description
_atom_type_scat_dispersion_real
_atom_type_scat_dispersion_imag
_atom_type_scat_source
C C 0.0033 0.0016 'International Tables Vol C Tables 4.2.6.8 and 6.1.1.4'
H H 0 0 'International Tables Vol C Tables 4.2.6.8 and 6.1.1.4'
N N 0.0061 0.0033 'International Tables Vol C Tables 4.2.6.8 and 6.1.1.4'
O O 0.0106 0.006 'International Tables Vol C Tables 4.2.6.8 and 6.1.1.4'
P P 0.1023 0.0942 'International Tables Vol C Tables 4.2.6.8 and 6.1.1.4'
Zn Zn 0.2839 1.4301 'International Tables Vol C Tables 4.2.6.8 and 6.1.1.4'

loop_
_geom_angle_atom_site_label_1
_geom_angle_atom_site_label_2
_geom_angle_atom_site_label_3
_geom_angle
_geom_angle_site_symmetry_1
_geom_angle_site_symmetry_3
_geom_angle_publ_flag
O Zn N1 130.98(11) . . ?
O Zn N2 113.53(12) . . ?
N1 Zn N2 114.19(11) . . ?
N1 P1 C1 114.92(16) . . ?
N1 P1 C2 108.39(15) . . ?
C1 P1 C2 109.69(17) . . ?
N1 P1 C8 108.73(16) . . ?
C1 P1 C8 109.54(15) . . ?
C2 P1 C8 105.11(16) . . ?
N2 P2 C1 110.75(15) . . ?
N2 P2 C20 115.05(16) . . ?
C1 P2 C20 104.17(17) . . ?
N2 P2 C14 109.00(16) . . ?
C1 P2 C14 115.01(17) . . ?
C20 P2 C14 102.74(16) . . ?
C44 O Zn 133.9(3) . . ?
C26 N1 P1 122.3(2) . . ?
C26 N1 Zn 117.6(2) . . ?
P1 N1 Zn 114.44(14) . . ?
C35 N2 P2 122.4(2) . . ?
C35 N2 Zn 114.6(2) . . ?
P2 N2 Zn 122.76(16) . . ?
P2 C1 P1 127.7(2) . . ?
C7 C2 C3 118.4(3) . . ?
C7 C2 P1 123.0(3) . . ?
C3 C2 P1 118.3(3) . . ?
C4 C3 C2 120.7(4) . . ?
C5 C4 C3 120.0(4) . . ?
C4 C5 C6 120.2(4) . . ?
C5 C6 C7 119.9(4) . . ?
C2 C7 C6 120.7(4) . . ?
C9 C8 C13 118.5(3) . . ?
C9 C8 P1 122.7(3) . . ?
C13 C8 P1 118.6(3) . . ?
C8 C9 C10 120.4(4) . . ?
C11 C10 C9 120.0(4) . . ?
C10 C11 C12 120.6(4) . . ?
C11 C12 C13 119.5(4) . . ?
C12 C13 C8 120.9(4) . . ?
C15 C14 C19 118.8(3) . . ?
C15 C14 P2 119.1(3) . . ?
C19 C14 P2 122.1(3) . . ?
C14 C15 C16 121.3(4) . . ?
C17 C16 C15 119.2(4) . . ?
C16 C17 C18 120.5(4) . . ?
C17 C18 C19 120.5(4) . . ?
C18 C19 C14 119.6(4) . . ?
C25 C20 C21 118.0(3) . . ?
C25 C20 P2 123.9(3) . . ?
C21 C20 P2 118.1(3) . . ?
C22 C21 C20 121.3(4) . . ?
C23 C22 C21 119.8(4) . . ?
C24 C23 C22 119.3(4) . . ?
C23 C24 C25 121.0(4) . . ?
C20 C25 C24 120.6(4) . . ?
C27 C26 C31 120.5(3) . . ?
C27 C26 N1 120.0(3) . . ?
C31 C26 N1 119.3(3) . . ?
C28 C27 C26 118.8(3) . . ?
C28 C27 C32 119.5(3) . . ?
C26 C27 C32 121.7(3) . . ?
C29 C28 C27 122.0(4) . . ?
C28 C29 C30 118.2(3) . . ?
C28 C29 C33 120.2(4) . . ?
C30 C29 C33 121.6(4) . . ?
C29 C30 C31 121.9(3) . . ?
C30 C31 C26 118.5(4) . . ?
C30 C31 C34 120.5(3) . . ?
C26 C31 C34 121.0(3) . . ?
C36 C35 C40 119.5(3) . . ?
C36 C35 N2 119.5(3) . . ?
C40 C35 N2 120.8(3) . . ?
C37 C36 C35 118.9(3) . . ?
C37 C36 C41 119.7(4) . . ?
C35 C36 C41 121.3(3) . . ?
C38 C37 C36 122.4(4) . . ?
C39 C38 C37 117.2(4) . . ?
C39 C38 C42 121.6(4) . . ?
C37 C38 C42 121.1(4) . . ?
C38 C39 C40 123.1(4) . . ?
C39 C40 C35 118.6(3) . . ?
C39 C40 C43 119.8(3) . . ?
C35 C40 C43 121.6(3) . . ?
O C44 C49 121.6(4) . . ?
O C44 C45 120.8(3) . . ?
C49 C44 C45 117.6(3) . . ?
C46 C45 C44 118.0(3) . . ?
C46 C45 C50 121.6(3) . . ?
C44 C45 C50 120.4(3) . . ?
C45 C46 C47 124.9(4) . . ?
C48 C47 C46 116.0(3) . . ?
C48 C47 C54 122.0(3) . . ?
C46 C47 C54 122.0(4) . . ?
C47 C48 C49 120.8(4) . . ?
C44 C49 C48 122.7(4) . . ?
C53 C50 C51 107.1(3) . . ?
C53 C50 C52 108.4(3) . . ?
C51 C50 C52 109.5(3) . . ?
C53 C50 C45 112.2(3) . . ?
C51 C50 C45 110.0(3) . . ?
C52 C50 C45 109.6(3) . . ?
C56 C54 C55A 125.3(10) . . ?
C56 C54 C56A 20.7(12) . . ?
C55A C54 C56A 110.1(12) . . ?
C56 C54 C57 111.0(6) . . ?
C55A C54 C57 79.1(8) . . ?
C56A C54 C57 125.5(16) . . ?
C56 C54 C47 110.4(4) . . ?
C57 C54 C47 112.0(4) . . ?
C56 C54 C55 105.4(5) . . ?
C57 C54 C55 107.9(5) . . ?
C47 C54 C55 109.9(4) . . ?
C55A C54 C57A 105.6(9) . . ?
C56A C54 C57A 105.5(11) . . ?
C47 C54 C57A 109.0(12) . . ?

loop_
_geom_bond_atom_site_label_1
_geom_bond_atom_site_label_2
_geom_bond_distance
_geom_bond_site_symmetry_2
_geom_bond_publ_flag
Zn O 1.837(3) . ?
Zn N1 1.928(3) . ?
Zn N2 1.937(2) . ?
P1 N1 1.630(3) . ?
P1 C1 1.712(3) . ?
P1 C2 1.809(4) . ?
P1 C8 1.812(4) . ?
P2 N2 1.637(3) . ?
P2 C1 1.709(3) . ?
P2 C20 1.820(4) . ?
P2 C14 1.820(3) . ?
O C44 1.329(4) . ?
N1 C26 1.452(4) . ?
N2 C35 1.448(4) . ?
C2 C7 1.381(5) . ?
C2 C3 1.390(5) . ?
C3 C4 1.383(5) . ?
C4 C5 1.369(6) . ?
C5 C6 1.375(6) . ?
C6 C7 1.389(5) . ?
C8 C9 1.387(5) . ?
C8 C13 1.393(5) . ?
C9 C10 1.389(5) . ?
C10 C11 1.370(6) . ?
C11 C12 1.378(6) . ?
C12 C13 1.382(5) . ?
C14 C15 1.374(5) . ?
C14 C19 1.403(5) . ?
C15 C16 1.399(5) . ?
C16 C17 1.373(6) . ?
C17 C18 1.374(6) . ?
C18 C19 1.391(5) . ?
C20 C25 1.378(5) . ?
C20 C21 1.395(5) . ?
C21 C22 1.388(5) . ?
C22 C23 1.377(6) . ?
C23 C24 1.375(6) . ?
C24 C25 1.387(6) . ?
C26 C27 1.394(5) . ?
C26 C31 1.403(5) . ?
C27 C28 1.391(5) . ?
C27 C32 1.512(5) . ?
C28 C29 1.382(5) . ?
C29 C30 1.387(5) . ?
C29 C33 1.521(5) . ?
C30 C31 1.394(5) . ?
C31 C34 1.498(5) . ?
C35 C36 1.400(5) . ?
C35 C40 1.401(5) . ?
C36 C37 1.391(5) . ?
C36 C41 1.515(5) . ?
C37 C38 1.380(5) . ?
C38 C39 1.374(5) . ?
C38 C42 1.527(6) . ?
C39 C40 1.388(5) . ?
C40 C43 1.505(5) . ?
C44 C49 1.391(5) . ?
C44 C45 1.416(5) . ?
C45 C46 1.389(5) . ?
C45 C50 1.543(5) . ?
C46 C47 1.396(5) . ?
C47 C48 1.386(5) . ?
C47 C54 1.531(5) . ?
C48 C49 1.394(5) . ?
C50 C53 1.529(5) . ?
C50 C51 1.532(5) . ?
C50 C52 1.538(5) . ?
C54 C56 1.506(6) . ?
C54 C55A 1.506(12) . ?
C54 C56A 1.515(14) . ?
C54 C57 1.516(7) . ?
C54 C55 1.558(8) . ?
C54 C57A 1.572(13) . ?
